data_4021271
loop_
_publ_author_name
'Seiichiro Higashiya'
'Woo Jin Chung'
'Dong Sung Lim'
'Silvana C. Ngo'
'William H. Kelly IV'
'Paul J. Toscano'
'John T. Welch'

_publ_section_title
;
 Synthesis of Mono- and Difluoroacetyltrialkylsilanes
 and the Corresponding Enol Silyl Ethers
;
_journal_name_full 'Journal of Organic Chemistry'
_journal_page_first 6323
_journal_page_last 6328
_journal_paper_doi 10.1021/jo049551o
_journal_volume 69
_journal_year 2004
_chemical_formula_moiety 'C27 H20 F2 O2 Si'
_chemical_formula_sum 'C27 H20 F2 O2 Si'
_chemical_formula_weight 442.52
_space_group_IT_number 2
_symmetry_cell_setting triclinic
_symmetry_space_group_name_Hall '-P 1'
_symmetry_space_group_name_H-M 'P -1'
_cell_angle_alpha 85.81(1)
_cell_angle_beta 71.51(1)
_cell_angle_gamma 83.29(1)
_cell_formula_units_Z 2
_cell_length_a 9.871(2)
_cell_length_b 9.926(2)
_cell_length_c 12.366(2)
_cell_measurement_temperature 296(2)
_cell_volume 1140.4(4)
_diffrn_ambient_temperature 296(2)
_exptl_crystal_density_diffrn 1.289
_cod_database_code 4021271

loop_
_symmetry_equiv_pos_as_xyz
'x, y, z'
'-x, -y, -z'

loop_
_atom_site_label
_atom_site_type_symbol
_atom_site_fract_x
_atom_site_fract_y
_atom_site_fract_z
_atom_site_U_iso_or_equiv
_atom_site_adp_type
_atom_site_occupancy
_atom_site_symmetry_multiplicity
_atom_site_calc_flag
_atom_site_refinement_flags
_atom_site_disorder_assembly
_atom_site_disorder_group
Si1 Si 0.03179(6) 0.93382(6) 0.22908(5) 0.03949(17) Uani 1 1 d . . .
F1 F 0.15439(16) 0.83492(15) 0.51599(13) 0.0697(4) Uani 1 1 d . . .
F2 F 0.26575(13) 0.92754(15) 0.35380(13) 0.0649(4) Uani 1 1 d . . .
O1 O -0.08972(15) 0.83003(14) 0.45833(13) 0.0454(4) Uani 1 1 d . . .
O2 O -0.01481(18) 0.62449(16) 0.38569(16) 0.0682(5) Uani 1 1 d . . .
C1 C 0.0346(2) 0.8785(2) 0.37812(19) 0.0411(5) Uani 1 1 d . . .
C2 C 0.1433(2) 0.8791(2) 0.4157(2) 0.0473(5) Uani 1 1 d . . .
C3 C -0.1062(2) 0.6976(2) 0.4482(2) 0.0461(5) Uani 1 1 d . . .
C4 C -0.2464(2) 0.6572(2) 0.52283(19) 0.0486(5) Uani 1 1 d . . .
C5 C -0.3555(3) 0.7493(3) 0.5836(2) 0.0619(7) Uani 1 1 d . . .
H5 H -0.3423 0.8410 0.5794 0.080 Uiso 1 1 calc R . .
C6 C -0.4841(3) 0.7039(3) 0.6505(3) 0.0812(9) Uani 1 1 d . . .
H6 H -0.5581 0.7654 0.6909 0.080 Uiso 1 1 calc R . .
C7 C -0.5028(3) 0.5693(4) 0.6572(3) 0.0932(11) Uani 1 1 d . . .
H7 H -0.5894 0.5393 0.7026 0.080 Uiso 1 1 calc R . .
C8 C -0.3955(4) 0.4786(3) 0.5982(3) 0.0945(11) Uani 1 1 d . . .
H8 H -0.4091 0.3868 0.6037 0.080 Uiso 1 1 calc R . .
C9 C -0.2667(3) 0.5216(3) 0.5301(3) 0.0708(8) Uani 1 1 d . . .
H9 H -0.1940 0.4593 0.4893 0.080 Uiso 1 1 calc R . .
C10 C -0.1337(2) 0.8718(2) 0.21658(19) 0.0440(5) Uani 1 1 d . . .
C11 C -0.2673(2) 0.9155(3) 0.2916(2) 0.0605(7) Uani 1 1 d . . .
H11 H -0.2722 0.9753 0.3476 0.080 Uiso 1 1 calc R . .
C12 C -0.3917(3) 0.8729(4) 0.2853(3) 0.0793(9) Uani 1 1 d . . .
H12 H -0.4795 0.9033 0.3368 0.080 Uiso 1 1 calc R . .
C13 C -0.3862(3) 0.7857(3) 0.2032(3) 0.0832(10) Uani 1 1 d . . .
H13 H -0.4706 0.7572 0.1986 0.080 Uiso 1 1 calc R . .
C14 C -0.2567(4) 0.7399(3) 0.1275(3) 0.0734(8) Uani 1 1 d . . .
H14 H -0.2533 0.6804 0.0718 0.080 Uiso 1 1 calc R . .
C15 C -0.1305(3) 0.7827(2) 0.1344(2) 0.0542(6) Uani 1 1 d . . .
H15 H -0.0429 0.7511 0.0832 0.080 Uiso 1 1 calc R . .
C16 C 0.1987(2) 0.8529(2) 0.12636(18) 0.0411(5) Uani 1 1 d . . .
C17 C 0.2406(3) 0.7155(2) 0.1369(2) 0.0586(7) Uani 1 1 d . . .
H17 H 0.1865 0.6638 0.1976 0.080 Uiso 1 1 calc R . .
C18 C 0.3606(3) 0.6542(3) 0.0592(3) 0.0747(8) Uani 1 1 d . . .
H18 H 0.3858 0.5616 0.0672 0.080 Uiso 1 1 calc R . .
C19 C 0.4433(3) 0.7288(3) -0.0301(2) 0.0712(8) Uani 1 1 d . . .
H19 H 0.5243 0.6869 -0.0825 0.080 Uiso 1 1 calc R . .
C20 C 0.4062(3) 0.8642(3) -0.0416(2) 0.0657(7) Uani 1 1 d . . .
H20 H 0.4630 0.9153 -0.1013 0.080 Uiso 1 1 calc R . .
C21 C 0.2848(2) 0.9262(2) 0.0351(2) 0.0538(6) Uani 1 1 d . . .
H21 H 0.2600 1.0186 0.0256 0.080 Uiso 1 1 calc R . .
C22 C 0.0190(2) 1.1228(2) 0.21054(18) 0.0430(5) Uani 1 1 d . . .
C23 C -0.0836(3) 1.1933(2) 0.1666(2) 0.0545(6) Uani 1 1 d . . .
H23 H -0.1458 1.1453 0.1451 0.080 Uiso 1 1 calc R . .
C24 C -0.0948(3) 1.3331(3) 0.1543(2) 0.0693(8) Uani 1 1 d . . .
H24 H -0.1638 1.3781 0.1243 0.080 Uiso 1 1 calc R . .
C25 C -0.0050(3) 1.4057(3) 0.1860(3) 0.0749(8) Uani 1 1 d . . .
H25 H -0.0139 1.5000 0.1788 0.080 Uiso 1 1 calc R . .
C26 C 0.0975(3) 1.3398(3) 0.2281(3) 0.0744(8) Uani 1 1 d . . .
H26 H 0.1591 1.3893 0.2489 0.080 Uiso 1 1 calc R . .
C27 C 0.1105(3) 1.2001(2) 0.2401(2) 0.0601(7) Uani 1 1 d . . .
H27 H 0.1816 1.1565 0.2684 0.080 Uiso 1 1 calc R . .

loop_
_atom_site_aniso_label
_atom_site_aniso_U_11
_atom_site_aniso_U_22
_atom_site_aniso_U_33
_atom_site_aniso_U_23
_atom_site_aniso_U_13
_atom_site_aniso_U_12
Si1 0.0304(3) 0.0353(3) 0.0501(4) -0.0056(2) -0.0076(2) -0.0042(2)
F1 0.0675(10) 0.0805(11) 0.0662(10) -0.0009(8) -0.0317(8) 0.0010(8)
F2 0.0340(7) 0.0755(10) 0.0850(10) -0.0058(8) -0.0158(7) -0.0104(6)
O1 0.0383(8) 0.0423(8) 0.0496(9) -0.0061(7) -0.0028(7) -0.0081(6)
O2 0.0557(10) 0.0443(9) 0.0867(13) -0.0119(9) 0.0055(9) -0.0063(8)
C1 0.0311(11) 0.0368(11) 0.0518(13) -0.0081(9) -0.0060(9) -0.0045(8)
C2 0.0384(12) 0.0451(13) 0.0553(15) -0.0040(11) -0.0107(11) -0.0011(9)
C3 0.0442(12) 0.0411(12) 0.0517(14) -0.0015(10) -0.0124(11) -0.0060(10)
C4 0.0446(12) 0.0519(14) 0.0484(13) 0.0029(11) -0.0114(10) -0.0133(10)
C5 0.0523(14) 0.0612(16) 0.0655(17) -0.0066(13) -0.0052(13) -0.0133(12)
C6 0.0535(17) 0.091(2) 0.082(2) -0.0110(17) 0.0070(15) -0.0147(15)
C7 0.065(2) 0.101(3) 0.097(2) 0.010(2) 0.0068(18) -0.0399(19)
C8 0.084(2) 0.067(2) 0.119(3) 0.0136(19) -0.006(2) -0.0348(18)
C9 0.0607(16) 0.0533(16) 0.089(2) 0.0052(14) -0.0081(15) -0.0144(13)
C10 0.0376(11) 0.0401(12) 0.0550(14) 0.0048(10) -0.0153(10) -0.0085(9)
C11 0.0350(12) 0.0718(17) 0.0718(17) -0.0032(14) -0.0123(12) -0.0052(11)
C12 0.0394(14) 0.106(2) 0.093(2) 0.0139(19) -0.0215(15) -0.0174(15)
C13 0.0603(19) 0.095(2) 0.110(3) 0.036(2) -0.0445(19) -0.0430(17)
C14 0.092(2) 0.0625(17) 0.087(2) 0.0121(15) -0.0524(19) -0.0336(16)
C15 0.0600(15) 0.0455(13) 0.0633(16) 0.0037(11) -0.0255(12) -0.0152(11)
C16 0.0342(11) 0.0405(12) 0.0474(13) -0.0075(9) -0.0095(9) -0.0050(9)
C17 0.0515(14) 0.0434(13) 0.0670(16) -0.0041(11) 0.0008(12) -0.0020(11)
C18 0.0665(17) 0.0507(15) 0.085(2) -0.0124(14) 0.0031(15) 0.0114(13)
C19 0.0531(15) 0.0757(19) 0.0667(18) -0.0154(15) 0.0024(13) 0.0140(14)
C20 0.0509(15) 0.0769(19) 0.0537(15) 0.0034(13) 0.0031(12) -0.0030(13)
C21 0.0465(13) 0.0502(14) 0.0563(15) 0.0020(11) -0.0059(11) -0.0020(11)
C22 0.0404(12) 0.0392(11) 0.0444(12) -0.0044(9) -0.0056(10) -0.0040(9)
C23 0.0506(14) 0.0473(14) 0.0636(16) -0.0047(11) -0.0159(12) -0.0010(11)
C24 0.0713(18) 0.0521(16) 0.082(2) 0.0020(14) -0.0261(15) 0.0100(13)
C25 0.103(2) 0.0358(14) 0.086(2) -0.0020(13) -0.0325(19) -0.0026(15)
C26 0.103(2) 0.0432(15) 0.091(2) -0.0002(14) -0.0453(19) -0.0213(15)
C27 0.0671(16) 0.0431(13) 0.0777(18) 0.0017(12) -0.0324(14) -0.0105(12)

loop_
_geom_bond_atom_site_label_1
_geom_bond_atom_site_label_2
_geom_bond_distance
_geom_bond_site_symmetry_2
_geom_bond_publ_flag
Si1 C10 1.866(2) . ?
Si1 C22 1.867(2) . ?
Si1 C16 1.867(2) . ?
Si1 C1 1.892(2) . ?
F1 C2 1.318(3) . ?
F2 C2 1.332(2) . ?
O1 C3 1.362(3) . ?
O1 C1 1.420(2) . ?
O2 C3 1.194(3) . ?
C1 C2 1.298(3) . ?
C3 C4 1.481(3) . ?
C4 C9 1.376(3) . ?
C4 C5 1.385(3) . ?
C5 C6 1.383(4) . ?
C6 C7 1.364(4) . ?
C7 C8 1.359(5) . ?
C8 C9 1.380(4) . ?
C10 C15 1.386(3) . ?
C10 C11 1.391(3) . ?
C11 C12 1.371(4) . ?
C12 C13 1.366(5) . ?
C13 C14 1.373(4) . ?
C14 C15 1.391(3) . ?
C16 C17 1.387(3) . ?
C16 C21 1.394(3) . ?
C17 C18 1.375(3) . ?
C18 C19 1.372(4) . ?
C19 C20 1.361(4) . ?
C20 C21 1.381(3) . ?
C22 C23 1.393(3) . ?
C22 C27 1.396(3) . ?
C23 C24 1.380(3) . ?
C24 C25 1.368(4) . ?
C25 C26 1.361(4) . ?
C26 C27 1.380(3) . ?

loop_
_cod_related_entry_id
_cod_related_entry_database
_cod_related_entry_code
1 ChemSpider 9514648
